data_4135613
loop_
_publ_author_name
'Vilela, S\'ergio M F'
'Navarro, Jorge A. R.'
'Barbosa, Paula'
'Mendes, Ricardo F.'
'P\'erez-S\'anchez, Germ\'an'
'Nowell, Harriott'
'Ananias, Duarte'
'Figueiredo, Filipe'
'Gomes, Jos\'e R B'
'Tom\'e, Jo\~ao P C'
'Paz, Filipe A Almeida'

_publ_section_title
;
 Multifunctionality in an Ion-Exchanged Porous Metal-Organic Framework.
;
_journal_issue 3
_journal_name_full 'Journal of the American Chemical Society'
_journal_page_first 1365
_journal_page_last 1376
_journal_paper_doi 10.1021/jacs.0c10421
_journal_volume 143
_journal_year 2021
_chemical_formula_moiety 'C24 H18 O9 P3 Y, 11(H2 O)'
_chemical_formula_sum 'C24 H40 O20 P3 Y'
_chemical_formula_weight 830.38
_space_group_crystal_system orthorhombic
_space_group_IT_number 33
_space_group_name_Hall 'P 2c -2n'
_space_group_name_H-M_alt 'P n a 21'
_atom_sites_solution_hydrogens geom
_audit_creation_date '26 November 2019'
_audit_creation_method 'SHELXL-2018/3, manual editing plus enCIFer'
_cell_angle_alpha 90
_cell_angle_beta 90
_cell_angle_gamma 90
_cell_formula_units_Z 4
_cell_length_a 9.835(3)
_cell_length_b 16.634(5)
_cell_length_c 23.500(8)
_cell_measurement_reflns_used 9461
_cell_measurement_temperature 100(2)
_cell_measurement_theta_max 31.60
_cell_measurement_theta_min 2.10
_cell_volume 3844(2)
_computing_cell_refinement
;
CrystalClear-SM Expert 2.0 r7 (Rigaku, 2011)
;
_computing_data_collection
;
CrystalClear-SM Expert 2.0 r7 (Rigaku, 2011)
;
_computing_data_reduction
;
CrystalClear-SM Expert 2.0 r7 (Rigaku, 2011)
;
_computing_molecular_graphics 'DIAMOND (Brandenburg, 1999)'
_computing_publication_material 'SHELXL-2018/3 (Sheldrick, 2015b)'
_computing_structure_refinement 'SHELXL-2018/3 (Sheldrick, 2015b)'
_computing_structure_solution 'SHELXT 2014/5 (Sheldrick, 2015a)'
_diffrn_ambient_temperature 100(2)
_diffrn_detector_area_resol_mean 28.5714
_diffrn_measured_fraction_theta_full 0.995
_diffrn_measured_fraction_theta_max 0.997
_diffrn_measurement_details
;
scan:
	Number of images: 175
	           Slice: -60.0000 - 115.0000
	     Image width: 1.0000
	        Exp time: 2.0000
	   Rotation axis: Omega
	           Omega: 0.0000
	           Kappa: 0.0000
	             Phi: 0.0000
	             XTD: 59.5236
	          2theta: 30.1879
scan:
	Number of images: 120
	           Slice: -60.0000 - 60.0000
	     Image width: 1.0000
	        Exp time: 2.0000
	   Rotation axis: Omega
	           Omega: 0.0000
	           Kappa: -50.0000
	             Phi: 0.0000
	             XTD: 59.5236
	          2theta: 30.1879
scan:
	Number of images: 120
	           Slice: -60.0000 - 60.0000
	     Image width: 1.0000
	        Exp time: 2.0000
	   Rotation axis: Omega
	           Omega: 0.0000
	           Kappa: -50.0000
	             Phi: 120.0000
	             XTD: 59.5236
	          2theta: 30.1879
scan:
	Number of images: 120
	           Slice: -60.0000 - 60.0000
	     Image width: 1.0000
	        Exp time: 2.0000
	   Rotation axis: Omega
	           Omega: 0.0000
	           Kappa: -50.0000
	             Phi: 240.0000
	             XTD: 59.5236
	          2theta: 30.1879

;
_diffrn_measurement_device_type 'Rigaku Saturn724+'
_diffrn_measurement_method '\w scans'
_diffrn_radiation_monochromator 'silicon double crystal'
_diffrn_radiation_source 'Diamond Light Source Beamline I19'
_diffrn_radiation_type synchrotron
_diffrn_radiation_wavelength 0.6889
_diffrn_reflns_av_R_equivalents 0.3053
_diffrn_reflns_av_unetI/netI 0.2768
_diffrn_reflns_Laue_measured_fraction_full 0.995
_diffrn_reflns_Laue_measured_fraction_max 0.997
_diffrn_reflns_limit_h_max 13
_diffrn_reflns_limit_h_min -13
_diffrn_reflns_limit_k_max 21
_diffrn_reflns_limit_k_min -22
_diffrn_reflns_limit_l_max 32
_diffrn_reflns_limit_l_min -27
_diffrn_reflns_number 41625
_diffrn_reflns_point_group_measured_fraction_full 0.959
_diffrn_reflns_point_group_measured_fraction_max 0.946
_diffrn_reflns_theta_full 25.242
_diffrn_reflns_theta_max 29.130
_diffrn_reflns_theta_min 3.543
_diffrn_standards_decay_% 0
_exptl_absorpt_coefficient_mu 1.715
_exptl_absorpt_correction_type multi-scan
_exptl_crystal_colour Colourless
_exptl_crystal_density_diffrn 1.435
_exptl_crystal_description Prism
_exptl_crystal_F_000 1712
_exptl_crystal_size_max 0.20
_exptl_crystal_size_mid 0.20
_exptl_crystal_size_min 0.20
_exptl_transmission_factor_max 1.000
_exptl_transmission_factor_min 0.233
_refine_diff_density_max 1.476
_refine_diff_density_min -0.672
_refine_diff_density_rms 0.121
_refine_ls_abs_structure_details
;
 Flack x determined using 812 quotients [(I+)-(I-)]/[(I+)+(I-)]
 (Parsons, Flack and Wagner, Acta Cryst. B69 (2013) 249-259).
;
_refine_ls_abs_structure_Flack 0.13(2)
_refine_ls_extinction_method none
_refine_ls_goodness_of_fit_ref 0.985
_refine_ls_hydrogen_treatment constr
_refine_ls_matrix_type full
_refine_ls_number_parameters 353
_refine_ls_number_reflns 9799
_refine_ls_number_restraints 304
_refine_ls_restrained_S_all 0.976
_refine_ls_R_factor_all 0.2143
_refine_ls_R_factor_gt 0.1168
_refine_ls_shift/su_max 0.001
_refine_ls_shift/su_mean 0.000
_refine_ls_structure_factor_coef Fsqd
_refine_ls_weighting_details 'w=1/[\s^2^(Fo^2^)+(0.1164P)^2^] where P=(Fo^2^+2Fc^2^)/3'
_refine_ls_weighting_scheme calc
_refine_ls_wR_factor_gt 0.2742
_refine_ls_wR_factor_ref 0.3244
_reflns_Friedel_coverage 0.856
_reflns_Friedel_fraction_full 0.921
_reflns_Friedel_fraction_max 0.894
_reflns_number_gt 4190
_reflns_number_total 9799
_reflns_threshold_expression 'I > 2\s(I)'
_cod_data_source_file ja0c10421_si_004.cif
_cod_data_source_block 1
_cod_depositor_comments
;
The following automatic conversions were performed:

data item '_exptl_absorpt_correction_type' value 'Multi-scan' was
changed to 'multi-scan' in accordance with the
/home/data/users/saulius/crontab/automatic-downloads/current/ACS/lib/dictionaries/cif_core.dic
dictionary named 'cif_core.dic' version 2.4.2 last updated on
2011-04-26.

data item '_space_group_crystal_system' value 'Orthorhombic' was
changed to 'orthorhombic' in accordance with the
/home/data/users/saulius/crontab/automatic-downloads/current/ACS/lib/dictionaries/cif_core.dic
dictionary named 'cif_core.dic' version 2.4.2 last updated on
2011-04-26.

Automatic conversion script
Id: cif_fix_values 7556 2019-12-06 15:28:31Z antanas 
;
_cod_original_cell_volume 3845(2)
_cod_database_code 4135613
_shelx_shelxl_version_number 2018/3
_shelx_space_group_comment
;
The symmetry employed for this shelxl refinement is uniquely defined
by the following loop, which should always be used as a source of
symmetry information in preference to the above space-group names.
They are only intended as comments.
;
_shelxl_version_number 2014/6

loop_
_space_group_symop_operation_xyz
'x, y, z'
'-x, -y, z+1/2'
'x+1/2, -y+1/2, z'
'-x+1/2, y+1/2, z+1/2'

loop_
_atom_site_label
_atom_site_type_symbol
_atom_site_fract_x
_atom_site_fract_y
_atom_site_fract_z
_atom_site_U_iso_or_equiv
_atom_site_adp_type
_atom_site_occupancy
_atom_site_site_symmetry_order
_atom_site_calc_flag
_atom_site_refinement_flags_posn
_atom_site_refinement_flags_adp
_atom_site_refinement_flags_occupancy
_atom_site_disorder_assembly
_atom_site_disorder_group
Y1 Y 0.82083(10) 0.74279(8) 0.79728(9) 0.0599(5) Uani 1 1 d . U . . .
P1 P 0.5671(4) 0.5975(3) 0.8120(3) 0.0785(16) Uani 1 1 d . U . . .
P2 P -0.0783(4) 0.3338(3) 0.3850(2) 0.0653(12) Uani 1 1 d . U . . .
P3 P 0.5729(4) -0.1804(3) 0.6980(2) 0.0724(13) Uani 1 1 d . U . . .
O1 O 0.6914(10) 0.6342(6) 0.7846(7) 0.083(4) Uani 1 1 d . U . . .
O2 O 0.4486(10) 0.6510(7) 0.8196(6) 0.080(4) Uani 1 1 d . U . . .
O3 O 0.6123(19) 0.5662(9) 0.8741(8) 0.112(4) Uani 1 1 d . U . . .
H3 H 0.6615 0.5252 0.8706 0.168 Uiso 1 1 calc R U . . .
O4 O -0.1372(13) 0.4229(8) 0.3883(6) 0.085(3) Uani 1 1 d . U . . .
H4 H -0.1694 0.4312 0.4209 0.128 Uiso 1 1 calc R U . . .
O5 O 0.0351(10) 0.3375(7) 0.3421(5) 0.069(3) Uani 1 1 d . U . . .
O6 O -0.1886(10) 0.2767(8) 0.3725(6) 0.076(3) Uani 1 1 d . U . . .
O7 O 0.6139(16) -0.2189(10) 0.6392(6) 0.098(4) Uani 1 1 d . U . . .
H7 H 0.6400 -0.2664 0.6444 0.148 Uiso 1 1 calc R U . . .
O8 O 0.6901(10) -0.1848(8) 0.7388(6) 0.079(3) Uani 1 1 d . U . . .
O9 O 0.4468(10) -0.2213(8) 0.7173(6) 0.072(3) Uani 1 1 d . U . . .
C1 C 0.5103(15) 0.5093(11) 0.7724(9) 0.078(5) Uani 1 1 d . U . . .
C2 C 0.371(2) 0.4966(16) 0.7624(14) 0.140(11) Uani 1 1 d . U . . .
H2 H 0.3026 0.5312 0.7773 0.168 Uiso 1 1 calc R U . . .
C3 C 0.3397(17) 0.4321(14) 0.7301(12) 0.111(8) Uani 1 1 d . U . . .
H3A H 0.2472 0.4262 0.7193 0.133 Uiso 1 1 calc R U . . .
C4 C 0.4261(16) 0.3754(11) 0.7117(9) 0.076(5) Uani 1 1 d . U . . .
C5 C 0.5599(17) 0.3828(14) 0.7283(13) 0.112(9) Uani 1 1 d . U . . .
H5 H 0.6234 0.3420 0.7185 0.134 Uiso 1 1 calc R U . . .
C6 C 0.603(2) 0.4494(13) 0.7591(12) 0.107(7) Uani 1 1 d . U . . .
H6 H 0.6948 0.4538 0.7708 0.128 Uiso 1 1 calc R U . . .
C7 C 0.3838(17) 0.3050(11) 0.6767(8) 0.071(4) Uani 1 1 d . U . . .
C8 C 0.2840(16) 0.3165(11) 0.6332(8) 0.070(4) Uani 1 1 d . U . . .
H8 H 0.2431 0.3679 0.6289 0.084 Uiso 1 1 calc R U . . .
C9 C 0.2469(17) 0.2567(11) 0.5983(9) 0.073(4) Uani 1 1 d . U . . .
C10 C 0.3001(13) 0.1784(11) 0.6081(8) 0.070(4) Uani 1 1 d . U . . .
H10 H 0.2740 0.1355 0.5838 0.084 Uiso 1 1 calc R U . . .
C11 C 0.3898(14) 0.1637(10) 0.6528(8) 0.064(3) Uani 1 1 d . U . . .
C12 C 0.4345(16) 0.2277(11) 0.6870(8) 0.069(4) Uani 1 1 d . U . . .
H12 H 0.4982 0.2187 0.7167 0.083 Uiso 1 1 calc R U . . .
C13 C 0.1566(14) 0.2750(11) 0.5512(8) 0.067(4) Uani 1 1 d . U . . .
C14 C 0.163(2) 0.3477(13) 0.5245(10) 0.088(5) Uani 1 1 d . U . . .
H14 H 0.2197 0.3879 0.5407 0.105 Uiso 1 1 calc R U . . .
C15 C 0.0921(19) 0.3672(14) 0.4750(9) 0.091(5) Uani 1 1 d . U . . .
H15 H 0.1068 0.4177 0.4572 0.109 Uiso 1 1 calc R U . . .
C16 C -0.0016(14) 0.3122(11) 0.4512(8) 0.068(3) Uani 1 1 d . U . . .
C17 C -0.0127(16) 0.2379(11) 0.4779(8) 0.068(4) Uani 1 1 d . U . . .
H17 H -0.0736 0.1986 0.4634 0.082 Uiso 1 1 calc R U . . .
C18 C 0.0656(17) 0.2209(13) 0.5260(9) 0.078(5) Uani 1 1 d . U . . .
H18 H 0.0565 0.1692 0.5427 0.093 Uiso 1 1 calc R U . . .
C19 C 0.4410(12) 0.0804(10) 0.6632(8) 0.060(3) Uani 1 1 d . U . . .
C20 C 0.4605(16) 0.0547(11) 0.7200(8) 0.073(4) Uani 1 1 d . U . . .
H20 H 0.4456 0.0896 0.7515 0.087 Uiso 1 1 calc R U . . .
C21 C 0.5036(19) -0.0262(12) 0.7273(9) 0.081(5) Uani 1 1 d . U . . .
H21 H 0.5142 -0.0452 0.7652 0.097 Uiso 1 1 calc R U . . .
C22 C 0.5304(14) -0.0779(11) 0.6850(8) 0.070(3) Uani 1 1 d . U . . .
C23 C 0.519(2) -0.0486(14) 0.6298(10) 0.089(5) Uani 1 1 d . U . . .
H23 H 0.5430 -0.0817 0.5983 0.107 Uiso 1 1 calc R U . . .
C24 C 0.4729(19) 0.0306(12) 0.6207(8) 0.079(4) Uani 1 1 d . U . . .
H24 H 0.4640 0.0493 0.5827 0.094 Uiso 1 1 calc R U . . .
O1W O 0.627(4) 0.460(2) 0.4367(16) 0.137(6) Uiso 0.5 1 d . U P . .
O2W O 0.686(4) 0.610(2) 0.6468(16) 0.137(6) Uiso 0.5 1 d . U P . .
O3W O 0.133(4) 0.517(2) 0.3709(16) 0.137(6) Uiso 0.5 1 d . U P . .
O4W O 0.370(4) 0.693(2) 0.6132(16) 0.137(6) Uiso 0.5 1 d . U P . .
O5W O 0.550(4) 0.492(2) 0.5594(17) 0.137(6) Uiso 0.5 1 d . U P . .

loop_
_atom_site_aniso_label
_atom_site_aniso_U_11
_atom_site_aniso_U_22
_atom_site_aniso_U_33
_atom_site_aniso_U_23
_atom_site_aniso_U_13
_atom_site_aniso_U_12
Y1 0.0219(4) 0.0618(9) 0.0962(10) 0.0015(10) 0.0006(9) 0.0009(5)
P1 0.0343(17) 0.070(3) 0.131(5) -0.001(3) -0.004(2) 0.0029(16)
P2 0.0341(19) 0.067(3) 0.095(3) -0.001(2) -0.0001(18) 0.0054(17)
P3 0.037(2) 0.086(3) 0.094(3) 0.003(3) 0.006(2) 0.0019(19)
O1 0.036(4) 0.061(6) 0.151(11) -0.013(6) -0.001(5) 0.000(4)
O2 0.036(5) 0.074(7) 0.132(11) -0.009(6) 0.000(5) -0.007(4)
O3 0.105(11) 0.082(10) 0.149(9) 0.008(7) -0.024(8) -0.012(8)
O4 0.053(7) 0.089(7) 0.114(9) -0.002(6) 0.013(7) 0.021(5)
O5 0.036(5) 0.079(7) 0.092(7) -0.005(6) 0.001(5) -0.005(4)
O6 0.039(5) 0.095(7) 0.094(8) 0.000(6) -0.006(5) -0.005(5)
O7 0.085(9) 0.103(10) 0.107(8) 0.006(7) 0.009(7) 0.004(8)
O8 0.032(5) 0.089(9) 0.117(8) 0.016(6) 0.011(5) 0.002(5)
O9 0.044(5) 0.082(7) 0.091(7) -0.004(6) -0.005(5) -0.003(5)
C1 0.030(6) 0.067(7) 0.137(12) -0.007(7) 0.002(6) -0.004(5)
C2 0.044(8) 0.128(14) 0.25(3) -0.082(17) -0.013(9) 0.002(7)
C3 0.033(7) 0.101(11) 0.20(2) -0.048(13) -0.019(9) 0.002(6)
C4 0.045(7) 0.070(8) 0.113(12) -0.004(8) -0.005(7) 0.004(5)
C5 0.043(7) 0.098(12) 0.19(2) -0.055(13) -0.008(9) 0.009(7)
C6 0.050(8) 0.093(10) 0.177(19) -0.038(11) -0.018(9) 0.010(7)
C7 0.052(7) 0.069(7) 0.092(9) 0.002(6) -0.001(6) -0.006(5)
C8 0.043(7) 0.082(9) 0.086(8) -0.002(6) 0.005(6) 0.001(6)
C9 0.043(7) 0.084(8) 0.093(8) -0.005(6) 0.002(6) 0.000(6)
C10 0.027(6) 0.086(8) 0.096(9) -0.001(6) 0.009(5) -0.005(5)
C11 0.027(5) 0.068(7) 0.098(9) 0.001(5) 0.006(5) -0.005(5)
C12 0.050(8) 0.067(7) 0.091(10) 0.003(6) -0.008(7) -0.007(5)
C13 0.028(6) 0.080(8) 0.094(8) -0.006(6) 0.004(5) 0.005(5)
C14 0.074(11) 0.079(9) 0.110(11) -0.005(7) -0.025(9) -0.015(7)
C15 0.063(10) 0.106(11) 0.103(10) 0.012(8) -0.012(8) -0.016(8)
C16 0.033(6) 0.085(8) 0.085(7) -0.001(6) 0.001(5) 0.001(6)
C17 0.036(7) 0.082(9) 0.087(9) 0.000(6) 0.003(6) 0.000(6)
C18 0.059(9) 0.081(9) 0.094(9) 0.000(7) -0.013(7) -0.010(7)
C19 0.021(5) 0.072(7) 0.088(7) -0.001(5) 0.002(5) -0.007(5)
C20 0.052(8) 0.081(9) 0.085(8) 0.001(6) -0.002(6) 0.015(7)
C21 0.072(11) 0.084(8) 0.088(9) 0.010(6) 0.013(7) 0.021(7)
C22 0.030(6) 0.086(7) 0.092(8) 0.006(6) 0.014(6) 0.006(5)
C23 0.077(11) 0.092(9) 0.099(9) 0.006(7) 0.022(8) 0.009(8)
C24 0.072(11) 0.088(9) 0.076(8) 0.002(6) 0.000(7) 0.013(7)

loop_
_atom_type_symbol
_atom_type_description
_atom_type_scat_dispersion_real
_atom_type_scat_dispersion_imag
_atom_type_scat_source
C C 0.0033 0.0016 'International Tables Vol C Tables 4.2.6.8 and 6.1.1.4'
H H 0.0000 0.0000 'International Tables Vol C Tables 4.2.6.8 and 6.1.1.4'
O O 0.0106 0.0060 'International Tables Vol C Tables 4.2.6.8 and 6.1.1.4'
P P 0.1023 0.0942 'International Tables Vol C Tables 4.2.6.8 and 6.1.1.4'
Y Y -2.7962 3.5667 'International Tables Vol C Tables 4.2.6.8 and 6.1.1.4'

loop_
_geom_angle_atom_site_label_1
_geom_angle_atom_site_label_2
_geom_angle_atom_site_label_3
_geom_angle
_geom_angle_site_symmetry_1
_geom_angle_site_symmetry_3
_geom_angle_publ_flag
O5 Y1 O2 90.3(4) 2_665 3_565 ?
O5 Y1 O1 86.6(4) 2_665 . ?
O2 Y1 O1 174.1(5) 3_565 . ?
O5 Y1 O8 170.5(5) 2_665 1_565 ?
O2 Y1 O8 92.4(4) 3_565 1_565 ?
O1 Y1 O8 91.5(5) . 1_565 ?
O5 Y1 O6 98.4(4) 2_665 4 ?
O2 Y1 O6 86.7(5) 3_565 4 ?
O1 Y1 O6 88.8(5) . 4 ?
O8 Y1 O6 90.9(5) 1_565 4 ?
O5 Y1 O9 87.1(4) 2_665 3 ?
O2 Y1 O9 90.7(5) 3_565 3 ?
O1 Y1 O9 94.2(5) . 3 ?
O8 Y1 O9 83.7(4) 1_565 3 ?
O6 Y1 O9 173.9(5) 4 3 ?
O2 P1 O1 116.5(7) . . ?
O2 P1 O3 107.7(9) . . ?
O1 P1 O3 107.1(9) . . ?
O2 P1 C1 107.8(7) . . ?
O1 P1 C1 110.8(8) . . ?
O3 P1 C1 106.6(9) . . ?
O6 P2 O5 116.1(7) . . ?
O6 P2 O4 110.0(8) . . ?
O5 P2 O4 105.3(7) . . ?
O6 P2 C16 111.1(8) . . ?
O5 P2 C16 106.3(7) . . ?
O4 P2 C16 107.5(9) . . ?
O9 P3 O8 115.1(8) . . ?
O9 P3 O7 107.2(9) . . ?
O8 P3 O7 110.1(8) . . ?
O9 P3 C22 107.1(7) . . ?
O8 P3 C22 109.6(8) . . ?
O7 P3 C22 107.4(9) . . ?
P1 O1 Y1 137.0(8) . . ?
P1 O2 Y1 153.3(8) . 3_465 ?
P1 O3 H3 109.5 . . ?
P2 O4 H4 109.5 . . ?
P2 O5 Y1 140.2(8) . 2_664 ?
P2 O6 Y1 137.7(8) . 4_544 ?
P3 O7 H7 109.5 . . ?
P3 O8 Y1 149.4(9) . 1_545 ?
P3 O9 Y1 141.1(8) . 3_455 ?
C6 C1 C2 119.6(18) . . ?
C6 C1 P1 119.6(13) . . ?
C2 C1 P1 120.3(14) . . ?
C3 C2 C1 115.6(19) . . ?
C3 C2 H2 122.2 . . ?
C1 C2 H2 122.2 . . ?
C4 C3 C2 126.8(18) . . ?
C4 C3 H3A 116.6 . . ?
C2 C3 H3A 116.6 . . ?
C3 C4 C5 116.8(18) . . ?
C3 C4 C7 123.7(15) . . ?
C5 C4 C7 119.5(16) . . ?
C4 C5 C6 120.5(18) . . ?
C4 C5 H5 119.7 . . ?
C6 C5 H5 119.7 . . ?
C1 C6 C5 119.5(18) . . ?
C1 C6 H6 120.2 . . ?
C5 C6 H6 120.2 . . ?
C12 C7 C8 119.3(16) . . ?
C12 C7 C4 121.8(16) . . ?
C8 C7 C4 118.8(16) . . ?
C9 C8 C7 121.7(17) . . ?
C9 C8 H8 119.2 . . ?
C7 C8 H8 119.2 . . ?
C8 C9 C10 118.7(18) . . ?
C8 C9 C13 118.6(17) . . ?
C10 C9 C13 122.7(17) . . ?
C11 C10 C9 121.1(17) . . ?
C11 C10 H10 119.5 . . ?
C9 C10 H10 119.5 . . ?
C10 C11 C12 119.7(16) . . ?
C10 C11 C19 120.0(15) . . ?
C12 C11 C19 120.2(15) . . ?
C7 C12 C11 119.1(16) . . ?
C7 C12 H12 120.4 . . ?
C11 C12 H12 120.4 . . ?
C14 C13 C18 113.8(18) . . ?
C14 C13 C9 120.5(16) . . ?
C18 C13 C9 125.5(18) . . ?
C13 C14 C15 124.5(18) . . ?
C13 C14 H14 117.7 . . ?
C15 C14 H14 117.7 . . ?
C14 C15 C16 120(2) . . ?
C14 C15 H15 119.8 . . ?
C16 C15 H15 119.8 . . ?
C17 C16 C15 116.6(17) . . ?
C17 C16 P2 123.0(13) . . ?
C15 C16 P2 119.7(15) . . ?
C16 C17 C18 120.1(17) . . ?
C16 C17 H17 119.9 . . ?
C18 C17 H17 119.9 . . ?
C17 C18 C13 124.4(19) . . ?
C17 C18 H18 117.8 . . ?
C13 C18 H18 117.8 . . ?
C24 C19 C20 119.1(17) . . ?
C24 C19 C11 122.2(17) . . ?
C20 C19 C11 118.7(16) . . ?
C19 C20 C21 116.1(18) . . ?
C19 C20 H20 122.0 . . ?
C21 C20 H20 122.0 . . ?
C22 C21 C20 125.2(19) . . ?
C22 C21 H21 117.4 . . ?
C20 C21 H21 117.4 . . ?
C21 C22 C23 116.9(19) . . ?
C21 C22 P3 122.2(15) . . ?
C23 C22 P3 120.9(16) . . ?
C22 C23 C24 119.5(19) . . ?
C22 C23 H23 120.2 . . ?
C24 C23 H23 120.2 . . ?
C19 C24 C23 123.0(19) . . ?
C19 C24 H24 118.5 . . ?
C23 C24 H24 118.5 . . ?

loop_
_geom_bond_atom_site_label_1
_geom_bond_atom_site_label_2
_geom_bond_distance
_geom_bond_site_symmetry_2
_geom_bond_publ_flag
Y1 O5 2.214(11) 2_665 ?
Y1 O2 2.230(13) 3_565 ?
Y1 O1 2.230(10) . ?
Y1 O8 2.236(12) 1_565 ?
Y1 O6 2.266(12) 4 ?
Y1 O9 2.280(13) 3 ?
P1 O2 1.478(12) . ?
P1 O1 1.511(12) . ?
P1 O3 1.611(17) . ?
P1 C1 1.824(19) . ?
P2 O6 1.471(13) . ?
P2 O5 1.504(12) . ?
P2 O4 1.594(13) . ?
P2 C16 1.765(18) . ?
P3 O9 1.485(12) . ?
P3 O8 1.501(13) . ?
P3 O7 1.574(16) . ?
P3 C22 1.782(19) . ?
O2 Y1 2.230(12) 3_465 ?
O3 H3 0.8400 . ?
O4 H4 0.8400 . ?
O5 Y1 2.214(11) 2_664 ?
O6 Y1 2.266(12) 4_544 ?
O7 H7 0.8400 . ?
O8 Y1 2.235(12) 1_545 ?
O9 Y1 2.280(13) 3_455 ?
C1 C6 1.38(2) . ?
C1 C2 1.41(2) . ?
C2 C3 1.35(3) . ?
C2 H2 0.9500 . ?
C3 C4 1.34(3) . ?
C3 H3A 0.9500 . ?
C4 C5 1.38(2) . ?
C4 C7 1.49(3) . ?
C5 C6 1.39(3) . ?
C5 H5 0.9500 . ?
C6 H6 0.9500 . ?
C7 C12 1.40(2) . ?
C7 C8 1.43(2) . ?
C8 C9 1.34(2) . ?
C8 H8 0.9500 . ?
C9 C10 1.42(2) . ?
C9 C13 1.45(3) . ?
C10 C11 1.39(2) . ?
C10 H10 0.9500 . ?
C11 C12 1.41(2) . ?
C11 C19 1.49(2) . ?
C12 H12 0.9500 . ?
C13 C14 1.37(3) . ?
C13 C18 1.40(2) . ?
C14 C15 1.39(3) . ?
C14 H14 0.9500 . ?
C15 C16 1.41(3) . ?
C15 H15 0.9500 . ?
C16 C17 1.39(2) . ?
C17 C18 1.40(3) . ?
C17 H17 0.9500 . ?
C18 H18 0.9500 . ?
C19 C24 1.33(2) . ?
C19 C20 1.42(2) . ?
C20 C21 1.42(3) . ?
C20 H20 0.9500 . ?
C21 C22 1.34(3) . ?
C21 H21 0.9500 . ?
C22 C23 1.39(3) . ?
C23 C24 1.41(3) . ?
C23 H23 0.9500 . ?
C24 H24 0.9500 . ?

loop_
_geom_hbond_atom_site_label_D
_geom_hbond_atom_site_label_H
_geom_hbond_atom_site_label_A
_geom_hbond_distance_DH
_geom_hbond_distance_HA
_geom_hbond_distance_DA
_geom_hbond_angle_DHA
_geom_hbond_site_symmetry_A
O3 H3 O3W 0.84 2.14 2.86(5) 144.1 2_665
O4 H4 O1W 0.84 2.09 2.65(4) 124.0 1_455
O7 H7 O2W 0.84 2.10 2.94(4) 171.2 1_545
C15 H15 O3W 0.95 2.63 3.51(4) 155.7 .

loop_
_geom_torsion_atom_site_label_1
_geom_torsion_atom_site_label_2
_geom_torsion_atom_site_label_3
_geom_torsion_atom_site_label_4
_geom_torsion
_geom_torsion_site_symmetry_1
_geom_torsion_site_symmetry_2
_geom_torsion_site_symmetry_3
_geom_torsion_site_symmetry_4
_geom_torsion_publ_flag
O2 P1 O1 Y1 51.3(14) . . . . ?
O3 P1 O1 Y1 -69.1(12) . . . . ?
C1 P1 O1 Y1 175.0(10) . . . . ?
O1 P1 O2 Y1 25(2) . . . 3_465 ?
O3 P1 O2 Y1 145.6(16) . . . 3_465 ?
C1 P1 O2 Y1 -99.7(17) . . . 3_465 ?
O6 P2 O5 Y1 -52.5(13) . . . 2_664 ?
O4 P2 O5 Y1 -174.4(10) . . . 2_664 ?
C16 P2 O5 Y1 71.7(13) . . . 2_664 ?
O5 P2 O6 Y1 -47.1(14) . . . 4_544 ?
O4 P2 O6 Y1 72.3(13) . . . 4_544 ?
C16 P2 O6 Y1 -168.7(10) . . . 4_544 ?
O9 P3 O8 Y1 46.2(18) . . . 1_545 ?
O7 P3 O8 Y1 -75.1(16) . . . 1_545 ?
C22 P3 O8 Y1 167.0(14) . . . 1_545 ?
O8 P3 O9 Y1 38.3(15) . . . 3_455 ?
O7 P3 O9 Y1 161.2(11) . . . 3_455 ?
C22 P3 O9 Y1 -83.8(13) . . . 3_455 ?
O2 P1 C1 C6 179.4(19) . . . . ?
O1 P1 C1 C6 51(2) . . . . ?
O3 P1 C1 C6 -65(2) . . . . ?
O2 P1 C1 C2 -9(2) . . . . ?
O1 P1 C1 C2 -138(2) . . . . ?
O3 P1 C1 C2 106(2) . . . . ?
C6 C1 C2 C3 -12(4) . . . . ?
P1 C1 C2 C3 177(2) . . . . ?
C1 C2 C3 C4 7(5) . . . . ?
C2 C3 C4 C5 1(4) . . . . ?
C2 C3 C4 C7 179(3) . . . . ?
C3 C4 C5 C6 -5(4) . . . . ?
C7 C4 C5 C6 178(2) . . . . ?
C2 C1 C6 C5 10(4) . . . . ?
P1 C1 C6 C5 -179(2) . . . . ?
C4 C5 C6 C1 -1(4) . . . . ?
C3 C4 C7 C12 -138(2) . . . . ?
C5 C4 C7 C12 40(3) . . . . ?
C3 C4 C7 C8 39(3) . . . . ?
C5 C4 C7 C8 -143(2) . . . . ?
C12 C7 C8 C9 -6(3) . . . . ?
C4 C7 C8 C9 176.5(17) . . . . ?
C7 C8 C9 C10 5(3) . . . . ?
C7 C8 C9 C13 -173.2(15) . . . . ?
C8 C9 C10 C11 0(2) . . . . ?
C13 C9 C10 C11 178.0(15) . . . . ?
C9 C10 C11 C12 -3(2) . . . . ?
C9 C10 C11 C19 178.2(14) . . . . ?
C8 C7 C12 C11 2(2) . . . . ?
C4 C7 C12 C11 179.5(16) . . . . ?
C10 C11 C12 C7 2(2) . . . . ?
C19 C11 C12 C7 -179.3(14) . . . . ?
C8 C9 C13 C14 33(3) . . . . ?
C10 C9 C13 C14 -145.2(19) . . . . ?
C8 C9 C13 C18 -152.2(18) . . . . ?
C10 C9 C13 C18 29(3) . . . . ?
C18 C13 C14 C15 -3(3) . . . . ?
C9 C13 C14 C15 172(2) . . . . ?
C13 C14 C15 C16 5(3) . . . . ?
C14 C15 C16 C17 -3(3) . . . . ?
C14 C15 C16 P2 -174.0(16) . . . . ?
O6 P2 C16 C17 19.5(16) . . . . ?
O5 P2 C16 C17 -107.6(14) . . . . ?
O4 P2 C16 C17 140.0(14) . . . . ?
O6 P2 C16 C15 -170.3(15) . . . . ?
O5 P2 C16 C15 62.6(17) . . . . ?
O4 P2 C16 C15 -49.8(16) . . . . ?
C15 C16 C17 C18 1(3) . . . . ?
P2 C16 C17 C18 171.0(14) . . . . ?
C16 C17 C18 C13 1(3) . . . . ?
C14 C13 C18 C17 0(3) . . . . ?
C9 C13 C18 C17 -174.8(18) . . . . ?
C10 C11 C19 C24 39(2) . . . . ?
C12 C11 C19 C24 -139.6(17) . . . . ?
C10 C11 C19 C20 -143.4(15) . . . . ?
C12 C11 C19 C20 38.2(19) . . . . ?
C24 C19 C20 C21 -5(2) . . . . ?
C11 C19 C20 C21 177.3(14) . . . . ?
C19 C20 C21 C22 2(3) . . . . ?
C20 C21 C22 C23 2(3) . . . . ?
C20 C21 C22 P3 -175.7(15) . . . . ?
O9 P3 C22 C21 71.6(16) . . . . ?
O8 P3 C22 C21 -53.9(16) . . . . ?
O7 P3 C22 C21 -173.4(15) . . . . ?
O9 P3 C22 C23 -106.2(15) . . . . ?
O8 P3 C22 C23 128.3(15) . . . . ?
O7 P3 C22 C23 8.7(17) . . . . ?
C21 C22 C23 C24 -4(3) . . . . ?
P3 C22 C23 C24 173.9(14) . . . . ?
C20 C19 C24 C23 3(3) . . . . ?
C11 C19 C24 C23 -179.0(16) . . . . ?
C22 C23 C24 C19 1(3) . . . . ?
